data_4108358
loop_
_publ_author_name
'Le Li'
'Eric G. Klauber'
'Daniel Seidel'

_publ_section_title
;
 Catalytic Enantioselective Aldol Additions of \a-Isothiocyanato Imides to
 Aldehydes
;
_journal_name_full 'Journal of the American Chemical Society'
_journal_page_first 12248
_journal_page_last 12249
_journal_paper_doi 10.1021/ja804838y
_journal_volume 130
_journal_year 2008
_chemical_formula_sum 'C17 H20 N2 O5 S2'
_chemical_formula_weight 396.47
_chemical_name_systematic
; 

 ? 

;
_space_group_IT_number 15
_symmetry_cell_setting monoclinic
_symmetry_space_group_name_Hall '-C 2yc'
_symmetry_space_group_name_H-M 'C 1 2/c 1'
_atom_sites_solution_hydrogens geom
_atom_sites_solution_primary direct
_atom_sites_solution_secondary difmap
_audit_creation_method SHELXL-97
_cell_angle_alpha 90.00
_cell_angle_beta 94.972(1)
_cell_angle_gamma 90.00
_cell_formula_units_Z 8
_cell_length_a 22.9183(11)
_cell_length_b 7.1479(3)
_cell_length_c 22.6542(11)
_cell_measurement_reflns_used 6814
_cell_measurement_temperature 100(2)
_cell_measurement_theta_max 30.52
_cell_measurement_theta_min 2.43
_cell_volume 3697.2(3)
_computing_cell_refinement 'Bruker SMART'
_computing_data_collection 'Bruker SMART'
_computing_data_reduction 'Bruker SAINT'
_computing_molecular_graphics 'Bruker SHELXTL'
_computing_publication_material 'Bruker SHELXTL'
_computing_structure_refinement 'SHELXL-97 (Sheldrick, 1997)'
_computing_structure_solution 'SHELXS-97 (Sheldrick, 1990)'
_diffrn_ambient_temperature 100(2)
_diffrn_measured_fraction_theta_full 0.996
_diffrn_measured_fraction_theta_max 0.996
_diffrn_measurement_device_type 'CCD area detector'
_diffrn_measurement_method 'phi and omega scans'
_diffrn_radiation_monochromator graphite
_diffrn_radiation_source 'fine-focus sealed tube'
_diffrn_radiation_type MoK\a
_diffrn_radiation_wavelength 0.71073
_diffrn_reflns_av_R_equivalents 0.0216
_diffrn_reflns_av_sigmaI/netI 0.0203
_diffrn_reflns_limit_h_max 32
_diffrn_reflns_limit_h_min -32
_diffrn_reflns_limit_k_max 10
_diffrn_reflns_limit_k_min -10
_diffrn_reflns_limit_l_max 32
_diffrn_reflns_limit_l_min -32
_diffrn_reflns_number 21226
_diffrn_reflns_theta_full 30.52
_diffrn_reflns_theta_max 30.52
_diffrn_reflns_theta_min 1.78
_exptl_absorpt_coefficient_mu 0.319
_exptl_absorpt_correction_T_max 0.9780
_exptl_absorpt_correction_T_min 0.8966
_exptl_absorpt_correction_type multi-scan
_exptl_absorpt_process_details 'Bruker SAINT (SADABS)'
_exptl_crystal_colour colourless
_exptl_crystal_density_diffrn 1.425
_exptl_crystal_description rod
_exptl_crystal_F_000 1664
_exptl_crystal_size_max 0.35
_exptl_crystal_size_mid 0.17
_exptl_crystal_size_min 0.07
_refine_diff_density_max 0.517
_refine_diff_density_min -0.212
_refine_diff_density_rms 0.060
_refine_ls_extinction_method none
_refine_ls_goodness_of_fit_ref 1.003
_refine_ls_hydrogen_treatment constr
_refine_ls_matrix_type full
_refine_ls_number_parameters 237
_refine_ls_number_reflns 5641
_refine_ls_number_restraints 0
_refine_ls_restrained_S_all 1.003
_refine_ls_R_factor_all 0.0387
_refine_ls_R_factor_gt 0.0343
_refine_ls_shift/su_max 0.000
_refine_ls_shift/su_mean 0.000
_refine_ls_structure_factor_coef Fsqd
_refine_ls_weighting_details 'calc w=1/[\s^2^(Fo^2^)+(0.0440P)^2^+3.8000P] where P=(Fo^2^+2Fc^2^)/3'
_refine_ls_weighting_scheme calc
_refine_ls_wR_factor_gt 0.0837
_refine_ls_wR_factor_ref 0.0865
_reflns_number_gt 5119
_reflns_number_total 5641
_reflns_threshold_expression >2sigma(I)
_cod_data_source_file ja804838y_si_004.cif
_cod_data_source_block le_2_194
_cod_database_code 4108358

loop_
_symmetry_equiv_pos_as_xyz
'x, y, z'
'-x, y, -z+1/2'
'x+1/2, y+1/2, z'
'-x+1/2, y+1/2, -z+1/2'
'-x, -y, -z'
'x, -y, z-1/2'
'-x+1/2, -y+1/2, -z'
'x+1/2, -y+1/2, z-1/2'

loop_
_atom_site_label
_atom_site_type_symbol
_atom_site_fract_x
_atom_site_fract_y
_atom_site_fract_z
_atom_site_U_iso_or_equiv
_atom_site_adp_type
_atom_site_occupancy
_atom_site_symmetry_multiplicity
_atom_site_calc_flag
_atom_site_refinement_flags
S1 S 0.154371(12) 0.23032(4) 0.159163(12) 0.01706(7) Uani 1 1 d .
S2 S 0.103253(12) -0.30890(4) 0.284336(13) 0.01894(7) Uani 1 1 d .
O1 O 0.22126(3) 0.23779(11) 0.25691(3) 0.01586(15) Uani 1 1 d .
O2 O 0.15521(4) -0.01682(13) 0.40968(4) 0.02068(17) Uani 1 1 d .
O3 O 0.10880(3) 0.15230(12) 0.33539(4) 0.01778(16) Uani 1 1 d .
O4 O 0.04590(4) -0.07093(14) 0.07256(4) 0.0296(2) Uani 1 1 d .
O5 O -0.01394(4) -0.32015(12) 0.07471(4) 0.02037(17) Uani 1 1 d .
N1 N 0.16467(4) -0.01441(13) 0.25282(4) 0.01248(16) Uani 1 1 d .
N2 N 0.09733(4) -0.13943(14) 0.18037(4) 0.01595(18) Uani 1 1 d .
H2 H 0.1087 -0.0514 0.1568 0.019 Uiso 1 1 calc R
C1 C 0.17948(4) 0.14562(15) 0.22377(5) 0.01322(18) Uani 1 1 d .
C2 C 0.24157(4) 0.13027(15) 0.30974(4) 0.01361(18) Uani 1 1 d .
H2A H 0.2788 0.0645 0.3024 0.016 Uiso 1 1 calc R
C3 C 0.19250(4) -0.01629(15) 0.31380(4) 0.01294(18) Uani 1 1 d .
H3 H 0.2100 -0.1421 0.3233 0.016 Uiso 1 1 calc R
C4 C 0.25296(5) 0.26042(15) 0.36160(5) 0.01419(19) Uani 1 1 d .
C5 C 0.29666(5) 0.21561(16) 0.40606(5) 0.0179(2) Uani 1 1 d .
H5 H 0.3197 0.1063 0.4027 0.021 Uiso 1 1 calc R
C6 C 0.30654(5) 0.33115(18) 0.45541(5) 0.0220(2) Uani 1 1 d .
H6 H 0.3360 0.2996 0.4859 0.026 Uiso 1 1 calc R
C7 C 0.27349(6) 0.49207(17) 0.46020(5) 0.0216(2) Uani 1 1 d .
H7 H 0.2804 0.5709 0.4938 0.026 Uiso 1 1 calc R
C8 C 0.23030(5) 0.53789(16) 0.41574(5) 0.0196(2) Uani 1 1 d .
H8 H 0.2078 0.6486 0.4189 0.024 Uiso 1 1 calc R
C9 C 0.21983(5) 0.42223(16) 0.36658(5) 0.0169(2) Uani 1 1 d .
H9 H 0.1901 0.4536 0.3364 0.020 Uiso 1 1 calc R
C10 C 0.14977(5) 0.03570(15) 0.35905(5) 0.01498(19) Uani 1 1 d .
C11 C 0.06587(5) 0.2182(2) 0.37436(6) 0.0272(3) Uani 1 1 d .
H11A H 0.0806 0.3313 0.3961 0.033 Uiso 1 1 calc R
H11B H 0.0582 0.1203 0.4036 0.033 Uiso 1 1 calc R
C12 C 0.01110(6) 0.2626(2) 0.33633(7) 0.0292(3) Uani 1 1 d .
H12A H 0.0189 0.3636 0.3088 0.044 Uiso 1 1 calc R
H12B H -0.0194 0.3023 0.3614 0.044 Uiso 1 1 calc R
H12C H -0.0021 0.1511 0.3138 0.044 Uiso 1 1 calc R
C13 C 0.12130(4) -0.14838(15) 0.23563(5) 0.01330(18) Uani 1 1 d .
C14 C 0.05280(5) -0.27108(16) 0.15781(5) 0.0182(2) Uani 1 1 d .
H14A H 0.0210 -0.2764 0.1846 0.022 Uiso 1 1 calc R
H14B H 0.0699 -0.3977 0.1554 0.022 Uiso 1 1 calc R
C15 C 0.02881(5) -0.20706(16) 0.09699(5) 0.0181(2) Uani 1 1 d .
C16 C -0.04233(6) -0.26166(19) 0.01738(5) 0.0248(3) Uani 1 1 d .
H16A H -0.0136 -0.2617 -0.0129 0.030 Uiso 1 1 calc R
H16B H -0.0582 -0.1335 0.0203 0.030 Uiso 1 1 calc R
C17 C -0.09081(6) -0.3966(2) 0.00033(6) 0.0279(3) Uani 1 1 d .
H17A H -0.0744 -0.5217 -0.0046 0.042 Uiso 1 1 calc R
H17B H -0.1118 -0.3566 -0.0371 0.042 Uiso 1 1 calc R
H17C H -0.1180 -0.3999 0.0314 0.042 Uiso 1 1 calc R

loop_
_atom_site_aniso_label
_atom_site_aniso_U_11
_atom_site_aniso_U_22
_atom_site_aniso_U_33
_atom_site_aniso_U_23
_atom_site_aniso_U_13
_atom_site_aniso_U_12
S1 0.01928(13) 0.01775(13) 0.01347(12) 0.00387(9) -0.00241(9) -0.00376(9)
S2 0.01869(13) 0.01865(13) 0.01865(13) 0.00680(10) -0.00310(10) -0.00504(10)
O1 0.0166(4) 0.0172(4) 0.0132(3) 0.0020(3) -0.0023(3) -0.0041(3)
O2 0.0218(4) 0.0264(4) 0.0137(4) 0.0019(3) 0.0008(3) -0.0006(3)
O3 0.0143(3) 0.0228(4) 0.0164(4) 0.0000(3) 0.0022(3) 0.0051(3)
O4 0.0349(5) 0.0292(5) 0.0228(4) 0.0094(4) -0.0088(4) -0.0143(4)
O5 0.0220(4) 0.0224(4) 0.0154(4) 0.0027(3) -0.0060(3) -0.0067(3)
N1 0.0121(4) 0.0138(4) 0.0112(4) 0.0009(3) -0.0006(3) -0.0003(3)
N2 0.0169(4) 0.0163(4) 0.0142(4) 0.0013(3) -0.0013(3) -0.0051(3)
C1 0.0117(4) 0.0144(4) 0.0136(4) -0.0005(4) 0.0015(3) 0.0000(3)
C2 0.0123(4) 0.0154(5) 0.0128(4) 0.0010(4) -0.0010(3) 0.0005(4)
C3 0.0119(4) 0.0151(4) 0.0114(4) 0.0006(3) -0.0009(3) -0.0002(3)
C4 0.0135(4) 0.0150(5) 0.0138(4) 0.0002(4) -0.0001(4) -0.0005(4)
C5 0.0172(5) 0.0190(5) 0.0169(5) -0.0003(4) -0.0021(4) 0.0021(4)
C6 0.0244(6) 0.0252(6) 0.0154(5) -0.0002(4) -0.0048(4) -0.0003(5)
C7 0.0293(6) 0.0206(5) 0.0150(5) -0.0024(4) 0.0022(4) -0.0039(5)
C8 0.0243(5) 0.0155(5) 0.0194(5) -0.0010(4) 0.0042(4) 0.0012(4)
C9 0.0170(5) 0.0165(5) 0.0170(5) 0.0009(4) -0.0002(4) 0.0010(4)
C10 0.0134(4) 0.0165(5) 0.0149(5) -0.0005(4) 0.0001(3) -0.0015(4)
C11 0.0199(6) 0.0360(7) 0.0266(6) -0.0087(5) 0.0077(5) 0.0062(5)
C12 0.0174(5) 0.0287(7) 0.0423(8) 0.0049(6) 0.0069(5) 0.0056(5)
C13 0.0111(4) 0.0134(4) 0.0153(4) -0.0002(4) 0.0002(3) 0.0003(3)
C14 0.0189(5) 0.0182(5) 0.0166(5) 0.0019(4) -0.0034(4) -0.0059(4)
C15 0.0187(5) 0.0196(5) 0.0153(5) -0.0002(4) -0.0019(4) -0.0029(4)
C16 0.0279(6) 0.0278(6) 0.0167(5) 0.0046(4) -0.0083(4) -0.0058(5)
C17 0.0252(6) 0.0352(7) 0.0215(6) 0.0012(5) -0.0075(5) -0.0065(5)

loop_
_atom_type_symbol
_atom_type_description
_atom_type_scat_dispersion_real
_atom_type_scat_dispersion_imag
_atom_type_scat_source
C C 0.0033 0.0016 'International Tables Vol C Tables 4.2.6.8 and 6.1.1.4'
H H 0.0000 0.0000 'International Tables Vol C Tables 4.2.6.8 and 6.1.1.4'
N N 0.0061 0.0033 'International Tables Vol C Tables 4.2.6.8 and 6.1.1.4'
O O 0.0106 0.0060 'International Tables Vol C Tables 4.2.6.8 and 6.1.1.4'
S S 0.1246 0.1234 'International Tables Vol C Tables 4.2.6.8 and 6.1.1.4'

loop_
_geom_angle_atom_site_label_1
_geom_angle_atom_site_label_2
_geom_angle_atom_site_label_3
_geom_angle
C1 O1 C2 111.19(8)
C10 O3 C11 116.61(9)
C15 O5 C16 114.72(9)
C1 N1 C13 128.99(9)
C1 N1 C3 110.60(8)
C13 N1 C3 119.40(8)
C13 N2 C14 121.60(9)
C13 N2 H2 119.2
C14 N2 H2 119.2
O1 C1 N1 109.58(9)
O1 C1 S1 119.82(8)
N1 C1 S1 130.60(8)
O1 C2 C4 109.59(9)
O1 C2 C3 102.90(8)
C4 C2 C3 116.79(9)
O1 C2 H2A 109.1
C4 C2 H2A 109.1
C3 C2 H2A 109.1
N1 C3 C10 112.21(8)
N1 C3 C2 101.32(8)
C10 C3 C2 112.84(9)
N1 C3 H3 110.1
C10 C3 H3 110.1
C2 C3 H3 110.1
C9 C4 C5 119.63(10)
C9 C4 C2 121.19(9)
C5 C4 C2 119.17(10)
C6 C5 C4 120.01(11)
C6 C5 H5 120.0
C4 C5 H5 120.0
C7 C6 C5 120.19(11)
C7 C6 H6 119.9
C5 C6 H6 119.9
C6 C7 C8 119.92(11)
C6 C7 H7 120.0
C8 C7 H7 120.0
C7 C8 C9 120.21(11)
C7 C8 H8 119.9
C9 C8 H8 119.9
C8 C9 C4 120.04(10)
C8 C9 H9 120.0
C4 C9 H9 120.0
O2 C10 O3 126.14(10)
O2 C10 C3 123.08(10)
O3 C10 C3 110.69(9)
O3 C11 C12 107.29(11)
O3 C11 H11A 110.3
C12 C11 H11A 110.3
O3 C11 H11B 110.3
C12 C11 H11B 110.3
H11A C11 H11B 108.5
C11 C12 H12A 109.5
C11 C12 H12B 109.5
H12A C12 H12B 109.5
C11 C12 H12C 109.5
H12A C12 H12C 109.5
H12B C12 H12C 109.5
N2 C13 N1 116.92(9)
N2 C13 S2 123.51(8)
N1 C13 S2 119.57(8)
N2 C14 C15 108.35(9)
N2 C14 H14A 110.0
C15 C14 H14A 110.0
N2 C14 H14B 110.0
C15 C14 H14B 110.0
H14A C14 H14B 108.4
O4 C15 O5 125.02(11)
O4 C15 C14 123.95(10)
O5 C15 C14 111.03(10)
O5 C16 C17 107.95(10)
O5 C16 H16A 110.1
C17 C16 H16A 110.1
O5 C16 H16B 110.1
C17 C16 H16B 110.1
H16A C16 H16B 108.4
C16 C17 H17A 109.5
C16 C17 H17B 109.5
H17A C17 H17B 109.5
C16 C17 H17C 109.5
H17A C17 H17C 109.5
H17B C17 H17C 109.5

loop_
_geom_bond_atom_site_label_1
_geom_bond_atom_site_label_2
_geom_bond_distance
S1 C1 1.6414(11)
S2 C13 1.6685(11)
O1 C1 1.3379(12)
O1 C2 1.4639(12)
O2 C10 1.2029(13)
O3 C10 1.3330(13)
O3 C11 1.4559(14)
O4 C15 1.2016(15)
O5 C15 1.3351(13)
O5 C16 1.4622(14)
N1 C1 1.3766(13)
N1 C13 1.4106(13)
N1 C3 1.4708(13)
N2 C13 1.3242(13)
N2 C14 1.4484(14)
N2 H2 0.8800
C2 C4 1.5036(15)
C2 C3 1.5454(15)
C2 H2A 1.0000
C3 C10 1.5238(15)
C3 H3 1.0000
C4 C9 1.3935(15)
C4 C5 1.3947(15)
C5 C6 1.3925(16)
C5 H5 0.9500
C6 C7 1.3866(17)
C6 H6 0.9500
C7 C8 1.3887(17)
C7 H7 0.9500
C8 C9 1.3912(16)
C8 H8 0.9500
C9 H9 0.9500
C11 C12 1.4939(19)
C11 H11A 0.9900
C11 H11B 0.9900
C12 H12A 0.9800
C12 H12B 0.9800
C12 H12C 0.9800
C14 C15 1.5096(15)
C14 H14A 0.9900
C14 H14B 0.9900
C16 C17 1.4966(18)
C16 H16A 0.9900
C16 H16B 0.9900
C17 H17A 0.9800
C17 H17B 0.9800
C17 H17C 0.9800

loop_
_geom_hbond_atom_site_label_D
_geom_hbond_atom_site_label_H
_geom_hbond_atom_site_label_A
_geom_hbond_distance_DH
_geom_hbond_distance_HA
_geom_hbond_distance_DA
_geom_hbond_angle_DHA
N2 H2 S1 0.88 2.27 3.0057(10) 141.4

loop_
_geom_torsion_atom_site_label_1
_geom_torsion_atom_site_label_2
_geom_torsion_atom_site_label_3
_geom_torsion_atom_site_label_4
_geom_torsion
C2 O1 C1 N1 5.74(12)
C2 O1 C1 S1 -174.33(7)
C13 N1 C1 O1 177.06(9)
C3 N1 C1 O1 8.84(12)
C13 N1 C1 S1 -2.86(17)
C3 N1 C1 S1 -171.08(8)
C1 O1 C2 C4 -141.69(9)
C1 O1 C2 C3 -16.77(11)
C1 N1 C3 C10 102.35(10)
C13 N1 C3 C10 -67.16(12)
C1 N1 C3 C2 -18.28(10)
C13 N1 C3 C2 172.22(9)
O1 C2 C3 N1 20.05(10)
C4 C2 C3 N1 140.12(9)
O1 C2 C3 C10 -100.13(9)
C4 C2 C3 C10 19.94(12)
O1 C2 C4 C9 32.45(13)
C3 C2 C4 C9 -83.99(13)
O1 C2 C4 C5 -148.98(10)
C3 C2 C4 C5 94.58(12)
C9 C4 C5 C6 0.74(17)
C2 C4 C5 C6 -177.85(11)
C4 C5 C6 C7 -0.76(18)
C5 C6 C7 C8 0.19(19)
C6 C7 C8 C9 0.40(18)
C7 C8 C9 C4 -0.42(17)
C5 C4 C9 C8 -0.15(17)
C2 C4 C9 C8 178.41(10)
C11 O3 C10 O2 -1.59(17)
C11 O3 C10 C3 -178.23(10)
N1 C3 C10 O2 153.26(10)
C2 C3 C10 O2 -93.02(13)
N1 C3 C10 O3 -29.98(12)
C2 C3 C10 O3 83.73(11)
C10 O3 C11 C12 -152.81(11)
C14 N2 C13 N1 179.38(10)
C14 N2 C13 S2 0.03(15)
C1 N1 C13 N2 12.13(16)
C3 N1 C13 N2 179.46(9)
C1 N1 C13 S2 -168.49(9)
C3 N1 C13 S2 -1.16(13)
C13 N2 C14 C15 172.18(10)
C16 O5 C15 O4 -3.04(18)
C16 O5 C15 C14 176.25(10)
N2 C14 C15 O4 1.35(17)
N2 C14 C15 O5 -177.95(9)
C15 O5 C16 C17 -177.08(11)
